data_4061610
_journal_name_full Organometallics
_journal_year 2005
_chemical_formula_sum 'C19 H20 B P'
_chemical_formula_weight 290.13
_space_group_IT_number 19
_symmetry_cell_setting monoclinic
_symmetry_space_group_name_Hall 'P 2ac 2ab'
_symmetry_space_group_name_H-M 'P 21 21 21'
_cell_angle_alpha 90.00
_cell_angle_beta 90.00
_cell_angle_gamma 90.00
_cell_formula_units_Z 4
_cell_length_a 8.249(5)
_cell_length_b 13.548(11)
_cell_length_c 15.057(8)
_cell_measurement_temperature 293(2)
_cell_volume 1682.7(19)
_diffrn_ambient_temperature 293(2)
_exptl_crystal_density_diffrn 1.145
_cod_depositor_comments
;
The following automatic conversions were performed:
'_symmetry_cell_setting' value 'Monoclinic' changed to 'monoclinic'
according to '/home/saulius/struct/CIF-dictionaries/cif_core.dic'
dictionary named 'cif_core.dic' version 2.4.1 from 2010-06-29.

Automatic conversion script
Id: cif_fix_enum 1527 2010-12-29 10:47:43Z saulius 
;
_cod_database_code 4061610

loop_
_symmetry_equiv_pos_as_xyz
'x, y, z'
'-x+1/2, -y, z+1/2'
'-x, y+1/2, -z+1/2'
'x+1/2, -y+1/2, -z'

loop_
_atom_site_label
_atom_site_type_symbol
_atom_site_fract_x
_atom_site_fract_y
_atom_site_fract_z
_atom_site_U_iso_or_equiv
_atom_site_adp_type
_atom_site_occupancy
_atom_site_calc_flag
_atom_site_refinement_flags
_atom_site_disorder_assembly
_atom_site_disorder_group
P P 0.11512(16) 0.87850(8) 0.25675(10) 0.0464(4) Uani 1 d . . .
B B -0.0511(10) 0.7881(6) 0.2932(6) 0.065(2) Uani 1 d . . .
C1 C 0.2775(6) 0.8888(3) 0.3382(3) 0.0404(14) Uani 1 d . . .
C2 C 0.2470(7) 0.8446(4) 0.4191(4) 0.0512(16) Uani 1 d . . .
C3 C 0.3582(9) 0.8434(5) 0.4884(4) 0.0586(18) Uani 1 d . . .
C4 C 0.5070(9) 0.8828(5) 0.4731(4) 0.0621(18) Uani 1 d . . .
C5 C 0.5392(9) 0.9280(5) 0.3934(5) 0.061(2) Uani 1 d . . .
C6 C 0.4278(7) 0.9324(3) 0.3243(4) 0.0432(15) Uani 1 d . . .
C7 C 0.4736(6) 0.9848(4) 0.2406(4) 0.0471(14) Uani 1 d . . .
C8 C 0.5665(8) 0.9399(4) 0.1789(5) 0.0616(19) Uani 1 d . . .
C9 C 0.6164(8) 0.9871(5) 0.1016(4) 0.080(2) Uani 1 d . . .
H9 H 0.6807 0.9542 0.0605 0.095 Uiso 1 calc R . .
C10 C 0.5691(9) 1.0839(6) 0.0868(5) 0.086(3) Uani 1 d . . .
C11 C 0.4798(9) 1.1298(5) 0.1504(5) 0.077(2) Uani 1 d . . .
C12 C 0.4299(8) 1.0821(5) 0.2252(4) 0.064(2) Uani 1 d . . .
C13 C 0.2070(6) 0.8417(4) 0.1534(3) 0.0443(15) Uani 1 d . . .
C14 C 0.2786(9) 0.7500(5) 0.1474(4) 0.064(2) Uani 1 d . . .
C15 C 0.3482(8) 0.7161(4) 0.0707(5) 0.081(2) Uani 1 d . . .
H15 H 0.3971 0.6543 0.0685 0.097 Uiso 1 calc R . .
C16 C 0.3435(10) 0.7769(7) -0.0042(6) 0.094(3) Uani 1 d . . .
C17 C 0.2684(9) 0.8650(7) -0.0020(5) 0.086(2) Uani 1 d . . .
C18 C 0.2029(8) 0.8990(5) 0.0770(5) 0.064(2) Uani 1 d . . .
C19 C 0.0293(6) 1.0001(3) 0.2422(4) 0.0675(19) Uani 1 d . . .
H19 H -0.0204 1.0210 0.2966 0.081 Uiso 1 calc R . .
H19A H -0.0508 0.9981 0.1959 0.081 Uiso 1 calc R . .
H19B H 0.1135 1.0456 0.2262 0.081 Uiso 1 calc R . .
H1B H 0.006(4) 0.719(2) 0.297(2) 0.033(13) Uiso 1 d . . .
H2B H -0.121(5) 0.779(3) 0.233(3) 0.058(16) Uiso 1 d . . .
H3B H -0.103(5) 0.819(2) 0.353(3) 0.042(13) Uiso 1 d . . .
H2 H 0.138(5) 0.818(3) 0.434(2) 0.032(13) Uiso 1 d . . .
H3 H 0.341(7) 0.806(3) 0.540(3) 0.07(2) Uiso 1 d . . .
H4 H 0.586(6) 0.886(3) 0.520(3) 0.063(17) Uiso 1 d . . .
H5 H 0.629(5) 0.955(3) 0.383(3) 0.010(14) Uiso 1 d . . .
H8 H 0.607(5) 0.875(2) 0.179(2) 0.034(13) Uiso 1 d . . .
H10 H 0.599(6) 1.117(3) 0.036(3) 0.060(17) Uiso 1 d . . .
H11 H 0.446(5) 1.193(3) 0.143(3) 0.033(15) Uiso 1 d . . .
H12 H 0.369(5) 1.108(3) 0.270(3) 0.06(2) Uiso 1 d . . .
H14 H 0.278(5) 0.710(3) 0.192(3) 0.035(16) Uiso 1 d . . .
H16 H 0.390(7) 0.752(3) -0.057(3) 0.07(2) Uiso 1 d . . .
H17 H 0.267(7) 0.908(4) -0.049(3) 0.09(2) Uiso 1 d . . .
H18 H 0.151(5) 0.960(3) 0.082(3) 0.045(18) Uiso 1 d . . .

loop_
_atom_site_aniso_label
_atom_site_aniso_U_11
_atom_site_aniso_U_22
_atom_site_aniso_U_33
_atom_site_aniso_U_23
_atom_site_aniso_U_13
_atom_site_aniso_U_12
P 0.0439(7) 0.0395(7) 0.0557(9) 0.0076(9) -0.0023(11) -0.0021(8)
B 0.064(6) 0.062(5) 0.069(6) -0.007(5) 0.008(5) -0.008(5)
C1 0.050(4) 0.034(3) 0.037(3) 0.007(3) 0.000(3) 0.012(3)
C2 0.047(4) 0.054(4) 0.053(4) 0.008(3) 0.009(4) 0.001(4)
C3 0.065(5) 0.058(5) 0.053(5) 0.005(4) 0.004(5) 0.006(4)
C4 0.076(5) 0.064(4) 0.045(4) -0.002(4) -0.023(5) 0.018(5)
C5 0.054(5) 0.056(5) 0.072(6) -0.013(4) -0.007(5) -0.014(4)
C6 0.033(4) 0.045(3) 0.051(4) -0.001(3) -0.001(3) -0.004(3)
C7 0.041(3) 0.048(3) 0.053(4) 0.004(4) -0.008(4) -0.016(3)
C8 0.057(5) 0.051(4) 0.077(5) 0.017(5) -0.001(4) 0.000(4)
C9 0.053(5) 0.109(6) 0.077(5) 0.023(4) 0.019(4) -0.001(5)
C10 0.068(6) 0.120(8) 0.070(6) 0.046(6) -0.011(5) -0.029(5)
C11 0.071(5) 0.063(5) 0.096(6) 0.038(6) -0.005(5) -0.020(5)
C12 0.072(5) 0.049(4) 0.070(6) 0.006(4) 0.009(4) -0.011(4)
C13 0.050(4) 0.048(4) 0.035(4) 0.000(3) -0.006(3) -0.007(3)
C14 0.086(5) 0.052(4) 0.055(5) 0.001(4) -0.002(4) 0.004(4)
C15 0.096(6) 0.070(5) 0.076(5) -0.028(5) -0.006(5) 0.019(4)
C16 0.085(7) 0.142(9) 0.053(5) -0.013(7) 0.006(6) 0.001(6)
C17 0.081(6) 0.119(7) 0.058(6) 0.028(6) 0.001(5) -0.010(6)
C18 0.059(5) 0.076(6) 0.057(5) 0.008(5) -0.005(4) -0.003(5)
C19 0.062(4) 0.054(3) 0.086(5) -0.004(4) -0.025(5) 0.015(3)

loop_
_geom_bond_atom_site_label_1
_geom_bond_atom_site_label_2
_geom_bond_distance
_geom_bond_site_symmetry_2
_geom_bond_publ_flag
P C13 1.801(5) . ?
P C19 1.806(4) . ?
P C1 1.822(5) . ?
P B 1.919(8) . ?
B H1B 1.04(3) . ?
B H2B 1.07(4) . ?
B H3B 1.09(4) . ?
C1 C2 1.382(6) . ?
C1 C6 1.389(6) . ?
C2 C3 1.389(7) . ?
C2 H2 0.99(4) . ?
C3 C4 1.358(8) . ?
C3 H3 0.94(4) . ?
C4 C5 1.373(8) . ?
C4 H4 0.96(4) . ?
C5 C6 1.390(7) . ?
C5 H5 0.84(4) . ?
C6 C7 1.496(7) . ?
C7 C8 1.350(7) . ?
C7 C12 1.386(7) . ?
C8 C9 1.390(7) . ?
C8 H8 0.94(3) . ?
C9 C10 1.386(8) . ?
C9 H9 0.9300 . ?
C10 C11 1.359(9) . ?
C10 H10 0.92(4) . ?
C11 C12 1.363(8) . ?
C11 H11 0.91(3) . ?
C12 H12 0.92(4) . ?
C13 C14 1.378(7) . ?
C13 C18 1.390(7) . ?
C14 C15 1.369(8) . ?
C14 H14 0.87(3) . ?
C15 C16 1.397(9) . ?
C15 H15 0.9300 . ?
C16 C17 1.345(9) . ?
C16 H16 0.94(4) . ?
C17 C18 1.385(9) . ?
C17 H17 0.93(5) . ?
C18 H18 0.93(4) . ?
C19 H19 0.9600 . ?
C19 H19A 0.9600 . ?
C19 H19B 0.9600 . ?
